data_7023491
loop_
_publ_author_name
'Almalioti, Foteini'
'MacDougall, James'
'Hughes, Stephen'
'Hasson, Mohammed M.'
'Jenkins, Robert L.'
'Ward, Benjamin D.'
'Tizzard, Graham J.'
'Coles, Simon J.'
'Williams, David W.'
'Bamford, Sarah'
'Fallis, Ian A.'
'Dervisi, Athanasia'

_publ_section_title
;
 Convenient syntheses of cyanuric chloride-derived NHC ligands, their
 Ag(I) and Au(I) complexes and antimicrobial activity.
;
_journal_issue 34
_journal_name_full 'Dalton transactions (Cambridge, England : 2003)'
_journal_page_first 12370
_journal_page_last 12380
_journal_paper_doi 10.1039/c3dt51400e
_journal_volume 42
_journal_year 2013
_chemical_formula_moiety 'C14 H21 Ag Cl N7, C H Cl3'
_chemical_formula_sum 'C15 H22 Ag Cl4 N7'
_chemical_formula_weight 550.07
_chemical_name_systematic
;
?
;
_space_group_IT_number 14
_symmetry_cell_setting monoclinic
_symmetry_space_group_name_Hall '-P 2ybc'
_symmetry_space_group_name_H-M 'P 1 21/c 1'
_atom_sites_solution_hydrogens geom
_atom_sites_solution_primary direct
_atom_sites_solution_secondary difmap
_audit_creation_method SHELXL-97
_cell_angle_alpha 90.00
_cell_angle_beta 94.225(7)
_cell_angle_gamma 90.00
_cell_formula_units_Z 4
_cell_length_a 6.6913(3)
_cell_length_b 32.6023(17)
_cell_length_c 9.7316(6)
_cell_measurement_reflns_used 10813
_cell_measurement_temperature 100(2)
_cell_measurement_theta_max 27.5
_cell_measurement_theta_min 3.1
_cell_volume 2117.2(2)
_computing_cell_refinement
;
CrystalClear-SM Expert 2.0 r13 (Rigaku, 2011)
;
_computing_data_collection
;
CrystalClear-SM Expert 2.0 r11 (Rigaku, 2011)
;
_computing_data_reduction
;
CrystalClear-SM Expert 2.0 r13 (Rigaku, 2011)
;
_computing_molecular_graphics 'OLEX2 (Dolomanov, Bourhis, Gildea, Howard & Puschmann, 2009)'
_computing_publication_material 'WINGX (Farrugia, 1998)'
_computing_structure_refinement 'SHELXL-97 (Sheldrick, 1997)'
_computing_structure_solution 'SUPERFLIP (Palatinus & Chapuis, 2007)'
_diffrn_ambient_temperature 100(2)
_diffrn_detector CCD
_diffrn_detector_area_resol_mean 28.5714
_diffrn_measured_fraction_theta_full 0.996
_diffrn_measured_fraction_theta_max 0.996
_diffrn_measurement_device
;
AFC12 (Right): Kappa 3 circle
;
_diffrn_measurement_device_type
;
Rigaku Saturn724+ (2x2 bin mode)
;
_diffrn_measurement_method 'profile data from \w-scans'
_diffrn_measurement_specimen_support Mitegen
_diffrn_radiation_monochromator Confocal
_diffrn_radiation_source 'Rotating Anode'
_diffrn_radiation_type MoK\a
_diffrn_radiation_wavelength 0.71075
_diffrn_reflns_av_R_equivalents 0.0802
_diffrn_reflns_av_sigmaI/netI 0.0992
_diffrn_reflns_limit_h_max 8
_diffrn_reflns_limit_h_min -7
_diffrn_reflns_limit_k_max 42
_diffrn_reflns_limit_k_min -41
_diffrn_reflns_limit_l_max 8
_diffrn_reflns_limit_l_min -12
_diffrn_reflns_number 14274
_diffrn_reflns_theta_full 27.48
_diffrn_reflns_theta_max 27.48
_diffrn_reflns_theta_min 3.05
_exptl_absorpt_coefficient_mu 1.473
_exptl_absorpt_correction_T_max 0.9711
_exptl_absorpt_correction_T_min 0.9300
_exptl_absorpt_correction_type multi-scan
_exptl_absorpt_process_details
;
CrystalClear-SM Expert 2.0 r13 (Rigaku, 2011)
;
_exptl_crystal_colour Colourless
_exptl_crystal_density_diffrn 1.726
_exptl_crystal_density_method 'not measured'
_exptl_crystal_description Block
_exptl_crystal_F_000 1104
_exptl_crystal_size_max 0.05
_exptl_crystal_size_mid 0.05
_exptl_crystal_size_min 0.02
_refine_diff_density_max 2.203
_refine_diff_density_min -0.905
_refine_diff_density_rms 0.178
_refine_ls_extinction_method none
_refine_ls_goodness_of_fit_ref 1.082
_refine_ls_hydrogen_treatment constr
_refine_ls_matrix_type full
_refine_ls_number_parameters 247
_refine_ls_number_reflns 4842
_refine_ls_number_restraints 0
_refine_ls_restrained_S_all 1.082
_refine_ls_R_factor_all 0.1188
_refine_ls_R_factor_gt 0.0742
_refine_ls_shift/su_max 0.000
_refine_ls_shift/su_mean 0.000
_refine_ls_structure_factor_coef Fsqd
_refine_ls_weighting_details 'calc w=1/[\s^2^(Fo^2^)+(0.0596P)^2^+12.8379P] where P=(Fo^2^+2Fc^2^)/3'
_refine_ls_weighting_scheme calc
_refine_ls_wR_factor_gt 0.1601
_refine_ls_wR_factor_ref 0.1801
_reflns_number_gt 3182
_reflns_number_total 4842
_reflns_threshold_expression >2\s(I)
_cod_data_source_file c3dt51400e.txt
_cod_data_source_block 2012ncs0227r1a
_cod_original_sg_symbol_H-M 'P 21/c'
_cod_database_code 7023491

loop_
_symmetry_equiv_pos_as_xyz
'x, y, z'
'-x, y+1/2, -z+1/2'
'-x, -y, -z'
'x, -y-1/2, z-1/2'

loop_
_atom_site_label
_atom_site_type_symbol
_atom_site_fract_x
_atom_site_fract_y
_atom_site_fract_z
_atom_site_U_iso_or_equiv
_atom_site_adp_type
_atom_site_occupancy
_atom_site_symmetry_multiplicity
_atom_site_calc_flag
_atom_site_refinement_flags
C1 C 0.2783(10) 0.0433(2) 0.4614(7) 0.0192(14) Uani 1 1 d .
C2 C 0.2736(11) 0.0416(3) 0.2268(8) 0.0291(18) Uani 1 1 d .
H2 H 0.2779 0.0506 0.1343 0.035 Uiso 1 1 calc R
C3 C 0.2502(11) 0.0029(2) 0.2704(8) 0.0268(17) Uani 1 1 d .
H3 H 0.2343 -0.0208 0.2140 0.032 Uiso 1 1 calc R
C4 C 0.3144(12) 0.1099(2) 0.3435(9) 0.0319(19) Uani 1 1 d .
H4A H 0.3247 0.1203 0.4383 0.048 Uiso 1 1 calc R
H4B H 0.1984 0.1225 0.2923 0.048 Uiso 1 1 calc R
H4C H 0.4365 0.1169 0.2989 0.048 Uiso 1 1 calc R
C5 C 0.2285(10) -0.0316(2) 0.4944(7) 0.0201(15) Uani 1 1 d .
C6 C 0.1712(11) -0.0989(2) 0.5023(8) 0.0248(16) Uani 1 1 d .
C7 C 0.2132(10) -0.0619(2) 0.6985(8) 0.0231(15) Uani 1 1 d .
C8 C 0.1435(14) -0.1393(2) 0.2892(8) 0.036(2) Uani 1 1 d .
H8A H 0.1662 -0.1121 0.2477 0.043 Uiso 1 1 calc R
H8B H 0.0146 -0.1502 0.2478 0.043 Uiso 1 1 calc R
C9 C 0.3100(16) -0.1678(3) 0.2586(10) 0.047(2) Uani 1 1 d .
H9A H 0.4401 -0.1550 0.2890 0.057 Uiso 1 1 calc R
H9B H 0.3075 -0.1723 0.1579 0.057 Uiso 1 1 calc R
C10 C 0.2907(19) -0.2088(3) 0.3314(12) 0.063(3) Uani 1 1 d .
H10A H 0.4086 -0.2261 0.3161 0.076 Uiso 1 1 calc R
H10B H 0.1694 -0.2233 0.2923 0.076 Uiso 1 1 calc R
C11 C 0.2762(14) -0.2024(3) 0.4869(10) 0.042(2) Uani 1 1 d .
H11A H 0.2515 -0.2291 0.5314 0.050 Uiso 1 1 calc R
H11B H 0.4043 -0.1912 0.5284 0.050 Uiso 1 1 calc R
C12 C 0.1096(14) -0.1734(2) 0.5107(9) 0.038(2) Uani 1 1 d .
H12A H -0.0198 -0.1861 0.4781 0.046 Uiso 1 1 calc R
H12B H 0.1069 -0.1681 0.6106 0.046 Uiso 1 1 calc R
C13 C 0.1890(12) -0.0959(2) 0.9226(8) 0.0303(18) Uani 1 1 d .
H13A H 0.0638 -0.0913 0.9667 0.045 Uiso 1 1 calc R
H13B H 0.2994 -0.0993 0.9935 0.045 Uiso 1 1 calc R
H13C H 0.1764 -0.1206 0.8654 0.045 Uiso 1 1 calc R
C14 C 0.2622(13) -0.0221(2) 0.9116(8) 0.0310(18) Uani 1 1 d .
H14A H 0.3228 -0.0020 0.8524 0.046 Uiso 1 1 calc R
H14B H 0.3521 -0.0269 0.9942 0.046 Uiso 1 1 calc R
H14C H 0.1337 -0.0116 0.9387 0.046 Uiso 1 1 calc R
N1 N 0.2900(9) 0.06563(19) 0.3451(6) 0.0234(13) Uani 1 1 d .
N2 N 0.2538(9) 0.00400(18) 0.4135(6) 0.0192(12) Uani 1 1 d .
N3 N 0.2001(9) -0.06545(18) 0.4214(6) 0.0252(13) Uani 1 1 d .
N4 N 0.1780(9) -0.09895(18) 0.6408(6) 0.0239(14) Uani 1 1 d .
N5 N 0.2389(9) -0.02621(18) 0.6301(6) 0.0222(13) Uani 1 1 d .
N6 N 0.1334(11) -0.13488(19) 0.4390(7) 0.0336(17) Uani 1 1 d .
N7 N 0.2295(9) -0.06063(18) 0.8363(6) 0.0253(13) Uani 1 1 d .
Cl1 Cl 0.3074(3) 0.09006(6) 0.88900(19) 0.0311(4) Uani 1 1 d .
C51 C 0.7426(13) -0.3082(3) 0.4974(9) 0.039(2) Uani 1 1 d .
H51 H 0.7521 -0.3352 0.5460 0.047 Uiso 1 1 calc R
Cl51 Cl 0.5249(4) -0.30815(7) 0.3841(3) 0.0513(6) Uani 1 1 d .
Cl52 Cl 0.9555(4) -0.30203(8) 0.4053(3) 0.0631(8) Uani 1 1 d .
Cl53 Cl 0.7310(4) -0.26934(8) 0.6208(3) 0.0538(7) Uani 1 1 d .
Ag1 Ag 0.28869(9) 0.062987(17) 0.66427(6) 0.02464(18) Uani 1 1 d .

loop_
_atom_site_aniso_label
_atom_site_aniso_U_11
_atom_site_aniso_U_22
_atom_site_aniso_U_33
_atom_site_aniso_U_23
_atom_site_aniso_U_13
_atom_site_aniso_U_12
C1 0.014(3) 0.024(3) 0.020(3) 0.001(3) 0.005(3) 0.005(3)
C2 0.024(4) 0.041(5) 0.022(4) 0.004(3) 0.005(3) 0.009(4)
C3 0.031(4) 0.028(4) 0.022(4) -0.003(3) 0.003(3) -0.002(3)
C4 0.034(5) 0.024(4) 0.037(5) 0.010(3) 0.003(4) -0.004(3)
C5 0.017(4) 0.022(3) 0.021(3) 0.007(3) 0.005(3) 0.006(3)
C6 0.023(4) 0.026(4) 0.026(4) -0.001(3) 0.000(3) 0.002(3)
C7 0.016(3) 0.025(4) 0.028(4) -0.007(3) 0.005(3) -0.002(3)
C8 0.058(6) 0.026(4) 0.024(4) 0.001(3) -0.003(4) 0.006(4)
C9 0.069(7) 0.028(4) 0.046(6) 0.007(4) 0.016(5) 0.008(5)
C10 0.093(9) 0.029(5) 0.074(8) 0.005(5) 0.045(7) 0.016(5)
C11 0.044(5) 0.030(4) 0.053(6) 0.014(4) 0.011(4) 0.004(4)
C12 0.049(6) 0.032(4) 0.034(5) -0.004(4) 0.005(4) -0.004(4)
C13 0.035(5) 0.035(4) 0.021(4) 0.006(3) 0.001(3) -0.003(4)
C14 0.038(5) 0.031(4) 0.024(4) -0.004(3) -0.001(4) -0.001(4)
N1 0.020(3) 0.025(3) 0.025(3) 0.004(3) 0.004(2) 0.003(3)
N2 0.019(3) 0.024(3) 0.015(3) 0.000(2) 0.005(2) 0.003(2)
N3 0.031(4) 0.022(3) 0.023(3) -0.002(3) 0.004(3) 0.004(3)
N4 0.027(4) 0.024(3) 0.021(3) 0.000(3) 0.004(3) 0.002(3)
N5 0.024(3) 0.024(3) 0.019(3) 0.001(2) 0.002(2) -0.001(3)
N6 0.058(5) 0.022(3) 0.021(3) -0.001(3) 0.000(3) 0.003(3)
N7 0.034(4) 0.024(3) 0.018(3) 0.002(3) 0.003(3) 0.002(3)
Cl1 0.0433(12) 0.0279(9) 0.0221(9) -0.0037(8) 0.0030(8) 0.0026(9)
C51 0.044(5) 0.028(4) 0.047(5) 0.009(4) 0.015(4) 0.003(4)
Cl51 0.0618(16) 0.0425(13) 0.0495(14) 0.0035(11) 0.0029(12) 0.0146(12)
Cl52 0.0635(17) 0.0407(13) 0.091(2) -0.0018(13) 0.0437(16) 0.0016(12)
Cl53 0.0629(17) 0.0436(13) 0.0567(15) -0.0108(11) 0.0164(13) -0.0009(12)
Ag1 0.0282(3) 0.0239(3) 0.0219(3) -0.0019(2) 0.0022(2) 0.0020(3)

loop_
_atom_type_symbol
_atom_type_description
_atom_type_scat_dispersion_real
_atom_type_scat_dispersion_imag
_atom_type_scat_source
C C 0.0033 0.0016 'International Tables Vol C Tables 4.2.6.8 and 6.1.1.4'
H H 0.0000 0.0000 'International Tables Vol C Tables 4.2.6.8 and 6.1.1.4'
N N 0.0061 0.0033 'International Tables Vol C Tables 4.2.6.8 and 6.1.1.4'
Cl Cl 0.1484 0.1585 'International Tables Vol C Tables 4.2.6.8 and 6.1.1.4'
Ag Ag -0.8971 1.1015 'International Tables Vol C Tables 4.2.6.8 and 6.1.1.4'

loop_
_geom_angle_atom_site_label_1
_geom_angle_atom_site_label_2
_geom_angle_atom_site_label_3
_geom_angle
N1 C1 N2 103.4(6)
N1 C1 Ag1 129.1(5)
N2 C1 Ag1 127.5(5)
C3 C2 N1 105.8(7)
C3 C2 H2 127.1
N1 C2 H2 127.1
C2 C3 N2 107.3(7)
C2 C3 H3 126.3
N2 C3 H3 126.3
N1 C4 H4A 109.5
N1 C4 H4B 109.5
H4A C4 H4B 109.5
N1 C4 H4C 109.5
H4A C4 H4C 109.5
H4B C4 H4C 109.5
N3 C5 N5 129.9(6)
N3 C5 N2 113.8(6)
N5 C5 N2 116.3(6)
N6 C6 N4 116.8(7)
N6 C6 N3 117.6(7)
N4 C6 N3 125.6(7)
N7 C7 N4 116.4(7)
N7 C7 N5 117.4(6)
N4 C7 N5 126.1(7)
N6 C8 C9 110.3(7)
N6 C8 H8A 109.6
C9 C8 H8A 109.6
N6 C8 H8B 109.6
C9 C8 H8B 109.6
H8A C8 H8B 108.1
C8 C9 C10 111.2(8)
C8 C9 H9A 109.4
C10 C9 H9A 109.4
C8 C9 H9B 109.4
C10 C9 H9B 109.4
H9A C9 H9B 108.0
C9 C10 C11 110.6(8)
C9 C10 H10A 109.5
C11 C10 H10A 109.5
C9 C10 H10B 109.5
C11 C10 H10B 109.5
H10A C10 H10B 108.1
C12 C11 C10 109.9(8)
C12 C11 H11A 109.7
C10 C11 H11A 109.7
C12 C11 H11B 109.7
C10 C11 H11B 109.7
H11A C11 H11B 108.2
N6 C12 C11 111.3(7)
N6 C12 H12A 109.4
C11 C12 H12A 109.4
N6 C12 H12B 109.4
C11 C12 H12B 109.4
H12A C12 H12B 108.0
N7 C13 H13A 109.5
N7 C13 H13B 109.5
H13A C13 H13B 109.5
N7 C13 H13C 109.5
H13A C13 H13C 109.5
H13B C13 H13C 109.5
N7 C14 H14A 109.5
N7 C14 H14B 109.5
H14A C14 H14B 109.5
N7 C14 H14C 109.5
H14A C14 H14C 109.5
H14B C14 H14C 109.5
C1 N1 C2 112.5(6)
C1 N1 C4 123.9(6)
C2 N1 C4 123.6(6)
C1 N2 C3 110.9(6)
C1 N2 C5 126.4(6)
C3 N2 C5 122.7(6)
C5 N3 C6 112.2(6)
C7 N4 C6 114.1(6)
C5 N5 C7 111.9(6)
C6 N6 C12 124.1(7)
C6 N6 C8 121.3(7)
C12 N6 C8 114.0(6)
C7 N7 C13 123.2(6)
C7 N7 C14 121.8(6)
C13 N7 C14 114.5(6)
Cl52 C51 Cl53 110.3(5)
Cl52 C51 Cl51 110.2(5)
Cl53 C51 Cl51 110.6(5)
Cl52 C51 H51 108.5
Cl53 C51 H51 108.5
Cl51 C51 H51 108.5
C1 Ag1 Cl1 175.8(2)

loop_
_geom_bond_atom_site_label_1
_geom_bond_atom_site_label_2
_geom_bond_distance
C1 N1 1.353(9)
C1 N2 1.369(9)
C1 Ag1 2.073(7)
C2 C3 1.343(11)
C2 N1 1.391(10)
C2 H2 0.9500
C3 N2 1.392(9)
C3 H3 0.9500
C4 N1 1.454(9)
C4 H4A 0.9800
C4 H4B 0.9800
C4 H4C 0.9800
C5 N3 1.318(9)
C5 N5 1.329(9)
C5 N2 1.420(9)
C6 N6 1.341(9)
C6 N4 1.345(9)
C6 N3 1.367(9)
C7 N7 1.338(9)
C7 N4 1.345(9)
C7 N5 1.358(9)
C8 N6 1.471(10)
C8 C9 1.497(12)
C8 H8A 0.9900
C8 H8B 0.9900
C9 C10 1.525(12)
C9 H9A 0.9900
C9 H9B 0.9900
C10 C11 1.537(14)
C10 H10A 0.9900
C10 H10B 0.9900
C11 C12 1.494(12)
C11 H11A 0.9900
C11 H11B 0.9900
C12 N6 1.451(10)
C12 H12A 0.9900
C12 H12B 0.9900
C13 N7 1.460(9)
C13 H13A 0.9800
C13 H13B 0.9800
C13 H13C 0.9800
C14 N7 1.462(9)
C14 H14A 0.9800
C14 H14B 0.9800
C14 H14C 0.9800
Cl1 Ag1 2.3532(19)
C51 Cl52 1.750(9)
C51 Cl53 1.751(9)
C51 Cl51 1.761(9)
C51 H51 1.0000

loop_
_geom_torsion_atom_site_label_1
_geom_torsion_atom_site_label_2
_geom_torsion_atom_site_label_3
_geom_torsion_atom_site_label_4
_geom_torsion
N1 C2 C3 N2 -0.3(8)
N6 C8 C9 C10 54.1(11)
C8 C9 C10 C11 -54.3(13)
C9 C10 C11 C12 54.2(12)
C10 C11 C12 N6 -55.4(10)
N2 C1 N1 C2 0.0(8)
Ag1 C1 N1 C2 -178.9(5)
N2 C1 N1 C4 179.3(6)
Ag1 C1 N1 C4 0.4(10)
C3 C2 N1 C1 0.2(9)
C3 C2 N1 C4 -179.1(7)
N1 C1 N2 C3 -0.2(8)
Ag1 C1 N2 C3 178.7(5)
N1 C1 N2 C5 -178.3(6)
Ag1 C1 N2 C5 0.6(10)
C2 C3 N2 C1 0.3(8)
C2 C3 N2 C5 178.5(6)
N3 C5 N2 C1 177.5(6)
N5 C5 N2 C1 -3.3(10)
N3 C5 N2 C3 -0.5(10)
N5 C5 N2 C3 178.8(6)
N5 C5 N3 C6 2.4(11)
N2 C5 N3 C6 -178.4(6)
N6 C6 N3 C5 177.6(7)
N4 C6 N3 C5 -2.6(11)
N7 C7 N4 C6 -177.4(6)
N5 C7 N4 C6 0.7(11)
N6 C6 N4 C7 -179.0(7)
N3 C6 N4 C7 1.2(11)
N3 C5 N5 C7 -0.8(11)
N2 C5 N5 C7 -179.9(6)
N7 C7 N5 C5 177.1(6)
N4 C7 N5 C5 -1.0(10)
N4 C6 N6 C12 -3.0(12)
N3 C6 N6 C12 176.8(7)
N4 C6 N6 C8 -173.5(7)
N3 C6 N6 C8 6.3(11)
C11 C12 N6 C6 -113.2(9)
C11 C12 N6 C8 57.9(10)
C9 C8 N6 C6 114.8(9)
C9 C8 N6 C12 -56.6(10)
N4 C7 N7 C13 -7.0(10)
N5 C7 N7 C13 174.7(7)
N4 C7 N7 C14 -178.3(7)
N5 C7 N7 C14 3.4(10)
N1 C1 Ag1 Cl1 -10(3)
N2 C1 Ag1 Cl1 171(2)
